data_1504391
loop_
_publ_author_name
'Xie, Zengqi'
'Xie, Weijie'
'Li, Feng'
'Liu, Linlin'
'Wang, Huan'
'Ma, Yuguang'

_publ_section_title
;
 Controlling Supramolecular Microstructure to Realize Highly Efficient
 Nondoped Deep Blue Organic Light-Emitting Devices: The Role of Diphenyl
 Substituents in Distyrylbenzene Derivatives
;
_journal_issue 24
_journal_name_full 'Journal of Physical Chemistry C'
_journal_page_first 9066
_journal_paper_doi 10.1021/jp801033j
_journal_volume 112
_journal_year 2008
_chemical_formula_sum 'C36 H30'
_chemical_formula_weight 462.60
_chemical_name_systematic
; 
 ? 
;
_space_group_IT_number 45
_symmetry_cell_setting orthorhombic
_symmetry_space_group_name_Hall 'I 2 -2c'
_symmetry_space_group_name_H-M 'I b a 2'
_atom_sites_solution_hydrogens geom
_atom_sites_solution_primary direct
_atom_sites_solution_secondary difmap
_audit_creation_method SHELXL-97
_cell_angle_alpha 90.00
_cell_angle_beta 90.00
_cell_angle_gamma 90.00
_cell_formula_units_Z 4
_cell_length_a 10.608(2)
_cell_length_b 32.541(7)
_cell_length_c 7.6837(15)
_cell_measurement_temperature 293(2)
_cell_volume 2652.4(9)
_computing_structure_refinement 'SHELXL-97 (Sheldrick, 1997)'
_computing_structure_solution 'SHELXS-97 (Sheldrick, 1990)'
_diffrn_ambient_temperature 293(2)
_diffrn_measured_fraction_theta_full 0.990
_diffrn_measured_fraction_theta_max 0.990
_diffrn_radiation_monochromator graphite
_diffrn_radiation_source 'fine-focus sealed tube'
_diffrn_radiation_type MoK\a
_diffrn_radiation_wavelength 0.71073
_diffrn_reflns_av_R_equivalents 0.1104
_diffrn_reflns_av_sigmaI/netI 0.0729
_diffrn_reflns_limit_h_max 13
_diffrn_reflns_limit_h_min -13
_diffrn_reflns_limit_k_max 42
_diffrn_reflns_limit_k_min -42
_diffrn_reflns_limit_l_max 9
_diffrn_reflns_limit_l_min -9
_diffrn_reflns_number 12018
_diffrn_reflns_theta_full 27.47
_diffrn_reflns_theta_max 27.47
_diffrn_reflns_theta_min 3.51
_exptl_absorpt_coefficient_mu 0.065
_exptl_absorpt_correction_T_max 0.998
_exptl_absorpt_correction_T_min 0.983
_exptl_absorpt_correction_type empirical
_exptl_crystal_colour colorless
_exptl_crystal_density_diffrn 1.158
_exptl_crystal_density_method 'not measured'
_exptl_crystal_description block
_exptl_crystal_F_000 984
_exptl_crystal_size_max 0.256
_exptl_crystal_size_mid 0.213
_exptl_crystal_size_min 0.029
_refine_diff_density_max 0.129
_refine_diff_density_min -0.147
_refine_diff_density_rms 0.029
_refine_ls_abs_structure_details 'Flack H D (1983), Acta Cryst. A39, 876-881'
_refine_ls_abs_structure_Flack -8(10)
_refine_ls_extinction_method none
_refine_ls_goodness_of_fit_ref 0.956
_refine_ls_hydrogen_treatment mixed
_refine_ls_matrix_type full
_refine_ls_number_parameters 212
_refine_ls_number_reflns 2710
_refine_ls_number_restraints 1
_refine_ls_restrained_S_all 0.956
_refine_ls_R_factor_all 0.1482
_refine_ls_R_factor_gt 0.0574
_refine_ls_shift/su_max 0.000
_refine_ls_shift/su_mean 0.000
_refine_ls_structure_factor_coef Fsqd
_refine_ls_weighting_details 'calc w=1/[\s^2^(Fo^2^)+(0.0516P)^2^+0.0000P] where P=(Fo^2^+2Fc^2^)/3'
_refine_ls_weighting_scheme calc
_refine_ls_wR_factor_gt 0.1009
_refine_ls_wR_factor_ref 0.1263
_reflns_number_gt 1275
_reflns_number_total 2710
_reflns_threshold_expression >2sigma(I)
_cod_data_source_file jp801033j-file003.cif
_cod_data_source_block xzq06-11
_cod_depositor_comments
;
The following automatic conversions were performed:

'_symmetry_cell_setting' value 'Orthorhombic' changed to
'orthorhombic' according to
/home/saulius/struct/CIF-dictionaries/cif_core.dic dictionary named
'cif_core.dic' version 2.4.1 from 2010-06-29.

Automatic conversion script
Id: cif_fix_values 1715 2011-07-08 13:25:40Z adriana 
;
_cod_original_sg_symbol_H-M Iba2
_cod_database_code 1504391

loop_
_symmetry_equiv_pos_as_xyz
'x, y, z'
'-x, -y, z'
'x+1/2, -y+1/2, z'
'-x+1/2, y+1/2, z'
'x+1/2, y+1/2, z+1/2'
'-x+1/2, -y+1/2, z+1/2'
'x+1, -y+1, z+1/2'
'-x+1, y+1, z+1/2'

loop_
_atom_site_label
_atom_site_type_symbol
_atom_site_fract_x
_atom_site_fract_y
_atom_site_fract_z
_atom_site_U_iso_or_equiv
_atom_site_adp_type
_atom_site_occupancy
_atom_site_symmetry_multiplicity
_atom_site_calc_flag
_atom_site_refinement_flags
C1 C 0.1091(3) 0.52474(9) 0.0161(5) 0.0557(8) Uani 1 1 d .
C2 C 0.1162(3) 0.48218(9) 0.0160(5) 0.0559(8) Uani 1 1 d .
C3 C 0.0109(3) 0.45682(8) 0.0185(5) 0.0529(7) Uani 1 1 d .
C4 C 0.0262(3) 0.41173(9) 0.0201(5) 0.0558(8) Uani 1 1 d .
C5 C 0.1213(3) 0.39187(10) 0.0941(4) 0.0569(9) Uani 1 1 d .
C6 C 0.1357(3) 0.34718(9) 0.1095(4) 0.0540(8) Uani 1 1 d .
C7 C 0.2376(4) 0.33089(11) 0.2015(5) 0.0654(10) Uani 1 1 d .
C8 C 0.2485(5) 0.28928(12) 0.2313(5) 0.0763(12) Uani 1 1 d .
C9 C 0.1597(4) 0.26203(10) 0.1685(5) 0.0691(10) Uani 1 1 d .
C10 C 0.0595(4) 0.27783(11) 0.0751(5) 0.0736(11) Uani 1 1 d .
C11 C 0.0478(4) 0.31956(10) 0.0442(5) 0.0665(10) Uani 1 1 d .
C12 C 0.2271(3) 0.54864(10) 0.0164(5) 0.0602(8) Uani 1 1 d .
C13 C 0.2454(4) 0.58245(11) 0.1240(6) 0.0701(10) Uani 1 1 d .
C14 C 0.3591(5) 0.60427(13) 0.1165(7) 0.0867(13) Uani 1 1 d .
C15 C 0.4543(4) 0.59179(16) 0.0053(8) 0.0955(15) Uani 1 1 d .
C16 C 0.4398(4) 0.55779(16) -0.0942(7) 0.0862(12) Uani 1 1 d .
C17 C 0.3261(3) 0.53660(12) -0.0926(5) 0.0684(10) Uani 1 1 d .
C18 C 0.1705(4) 0.21637(10) 0.2045(6) 0.1010(16) Uani 1 1 d .
H18A H 0.2521 0.2068 0.1686 0.151 Uiso 1 1 calc R
H18B H 0.1064 0.2019 0.1409 0.151 Uiso 1 1 calc R
H18C H 0.1599 0.2115 0.3268 0.151 Uiso 1 1 calc R
H2 H 0.207(3) 0.4700(9) 0.011(5) 0.075(9) Uiso 1 1 d .
H4 H -0.047(3) 0.3937(9) -0.034(4) 0.075(10) Uiso 1 1 d .
H5 H 0.186(2) 0.4072(8) 0.145(4) 0.054(9) Uiso 1 1 d .
H7 H 0.297(3) 0.3507(10) 0.242(4) 0.074(11) Uiso 1 1 d .
H8 H 0.318(4) 0.2774(14) 0.267(7) 0.122(19) Uiso 1 1 d .
H10 H -0.009(3) 0.2585(9) 0.018(5) 0.084(10) Uiso 1 1 d .
H11 H -0.025(3) 0.3283(10) -0.022(4) 0.083(11) Uiso 1 1 d .
H13 H 0.175(3) 0.5919(9) 0.211(4) 0.077(11) Uiso 1 1 d .
H14 H 0.361(3) 0.6274(11) 0.197(5) 0.086(12) Uiso 1 1 d .
H15 H 0.535(3) 0.6100(11) -0.002(5) 0.102(12) Uiso 1 1 d .
H16 H 0.514(4) 0.5440(14) -0.169(6) 0.132(17) Uiso 1 1 d .
H17 H 0.324(3) 0.5119(12) -0.163(5) 0.093(14) Uiso 1 1 d .

loop_
_atom_site_aniso_label
_atom_site_aniso_U_11
_atom_site_aniso_U_22
_atom_site_aniso_U_33
_atom_site_aniso_U_23
_atom_site_aniso_U_13
_atom_site_aniso_U_12
C1 0.069(2) 0.050(2) 0.0486(18) -0.0022(19) -0.0001(19) 0.0077(16)
C2 0.069(2) 0.0484(19) 0.0498(18) 0.0011(19) -0.003(2) 0.0107(16)
C3 0.0722(19) 0.0435(17) 0.0431(17) -0.0027(18) 0.0048(19) 0.0057(16)
C4 0.068(2) 0.0451(18) 0.0541(19) -0.003(2) 0.002(2) 0.0077(16)
C5 0.063(2) 0.051(2) 0.057(2) -0.0023(17) 0.0004(19) 0.0030(18)
C6 0.0628(18) 0.0431(18) 0.056(2) -0.0048(16) -0.0025(18) 0.0081(16)
C7 0.072(2) 0.057(2) 0.067(2) -0.0036(19) -0.0123(19) 0.008(2)
C8 0.095(3) 0.055(2) 0.079(3) -0.003(2) -0.011(2) 0.019(2)
C9 0.099(3) 0.042(2) 0.067(3) 0.0031(18) 0.006(2) 0.011(2)
C10 0.086(3) 0.047(2) 0.088(3) -0.0039(19) -0.007(2) 0.002(2)
C11 0.074(2) 0.049(2) 0.077(3) -0.0049(19) -0.014(2) 0.0075(17)
C12 0.077(2) 0.0481(19) 0.056(2) 0.0106(19) -0.002(2) 0.0105(16)
C13 0.079(3) 0.052(2) 0.079(3) 0.007(2) -0.008(2) 0.003(2)
C14 0.107(3) 0.051(3) 0.103(3) 0.008(3) -0.025(3) -0.001(2)
C15 0.077(3) 0.083(3) 0.126(4) 0.034(3) -0.021(3) -0.015(3)
C16 0.086(3) 0.077(3) 0.095(3) 0.020(3) 0.006(3) 0.005(3)
C17 0.068(2) 0.061(3) 0.076(3) 0.011(2) 0.004(2) 0.006(2)
C18 0.157(4) 0.050(2) 0.096(4) 0.007(2) -0.005(3) 0.022(2)

loop_
_atom_type_symbol
_atom_type_description
_atom_type_scat_dispersion_real
_atom_type_scat_dispersion_imag
_atom_type_scat_source
C C 0.0033 0.0016 'International Tables Vol C Tables 4.2.6.8 and 6.1.1.4'
H H 0.0000 0.0000 'International Tables Vol C Tables 4.2.6.8 and 6.1.1.4'

loop_
_geom_angle_atom_site_label_1
_geom_angle_atom_site_label_2
_geom_angle_atom_site_label_3
_geom_angle
_geom_angle_site_symmetry_1
_geom_angle_site_symmetry_3
C2 C1 C3 118.3(3) . 2_565
C2 C1 C12 118.8(3) . .
C3 C1 C12 122.9(2) 2_565 .
C1 C2 C3 123.4(3) . .
C2 C3 C1 118.3(2) . 2_565
C2 C3 C4 120.2(3) . .
C1 C3 C4 121.5(3) 2_565 .
C5 C4 C3 124.8(3) . .
C4 C5 C6 126.6(3) . .
C11 C6 C7 117.2(3) . .
C11 C6 C5 122.9(3) . .
C7 C6 C5 119.8(3) . .
C8 C7 C6 121.5(4) . .
C7 C8 C9 121.0(4) . .
C8 C9 C10 117.9(3) . .
C8 C9 C18 120.9(4) . .
C10 C9 C18 121.2(4) . .
C9 C10 C11 121.5(4) . .
C10 C11 C6 120.9(4) . .
C13 C12 C17 118.2(4) . .
C13 C12 C1 122.5(4) . .
C17 C12 C1 119.3(3) . .
C12 C13 C14 119.8(4) . .
C15 C14 C13 120.3(4) . .
C16 C15 C14 120.4(4) . .
C15 C16 C17 119.9(5) . .
C16 C17 C12 121.2(4) . .

loop_
_geom_bond_atom_site_label_1
_geom_bond_atom_site_label_2
_geom_bond_distance
_geom_bond_site_symmetry_2
C1 C2 1.387(4) .
C1 C3 1.408(4) 2_565
C1 C12 1.473(4) .
C2 C3 1.388(4) .
C3 C1 1.408(4) 2_565
C3 C4 1.476(4) .
C4 C5 1.326(4) .
C5 C6 1.467(4) .
C6 C11 1.389(4) .
C6 C7 1.396(4) .
C7 C8 1.378(5) .
C8 C9 1.381(5) .
C9 C10 1.382(5) .
C9 C18 1.516(4) .
C10 C11 1.384(4) .
C12 C13 1.390(5) .
C12 C17 1.399(5) .
C13 C14 1.401(5) .
C14 C15 1.384(6) .
C15 C16 1.354(7) .
C16 C17 1.389(5) .
